data_2228340
loop_
_publ_author_name
'Salam, Md. Abdus'
'Affan, Md. Abu'
'Ahmad, Fasihuddin B.'
'Tahir, M. Ibrahim Mohamed'
'Tiekink, Edward R. T.'

_publ_section_title
;
 Dichlorido{4-cyclohexyl-1-[1-(2-pyridyl-\k<i>N</i>)ethylidene]thiosemicarbazidato-\k^2^<i>N</i>^1^,<i>S</i>}phenyltin(IV)
;
_journal_coeditor_code HB5715
_journal_issue 12
_journal_name_full 'Acta Crystallographica Section E'
_journal_page_first m1503
_journal_page_last m1504
_journal_paper_doi 10.1107/S1600536810044247
_journal_volume 66
_journal_year 2010
_chemical_formula_iupac '[Sn (C6 H5) (C14 H19 N4 S) Cl2]'
_chemical_formula_moiety 'C20 H24 Cl2 N4 S Sn'
_chemical_formula_sum 'C20 H24 Cl2 N4 S Sn'
_chemical_formula_weight 542.08
_chemical_name_systematic
;
Dichlorido{4-cyclohexyl-1-[1-(2-pyridyl-
\k<i>N</i>)ethylidene]thiosemicarbazidato-
\k^2^<i>N</i>^1^,<i>S</i>}phenyltin(IV)
;
_space_group_IT_number 14
_symmetry_cell_setting monoclinic
_symmetry_space_group_name_Hall '-P 2yn'
_symmetry_space_group_name_H-M 'P 1 21/n 1'
_atom_sites_solution_hydrogens geom
_atom_sites_solution_primary direct
_atom_sites_solution_secondary difmap
_audit_creation_method SHELXL-97
_cell_angle_alpha 90
_cell_angle_beta 109.630(2)
_cell_angle_gamma 90
_cell_formula_units_Z 4
_cell_length_a 11.5213(2)
_cell_length_b 13.3795(2)
_cell_length_c 15.2648(2)
_cell_measurement_reflns_used 17836
_cell_measurement_temperature 150(2)
_cell_measurement_theta_max 28.9
_cell_measurement_theta_min 2.4
_cell_volume 2216.30(6)
_computing_cell_refinement 'CrysAlis RED (Oxford Diffraction, 2002)'
_computing_data_collection 'CrysAlis CCD (Oxford Diffraction, 2002)'
_computing_data_reduction 'CrysAlis RED (Oxford Diffraction, 2002)'
_computing_molecular_graphics
;
ORTEP-3 (Farrugia, 1997) and DIAMOND (Brandenburg, 2006)
;
_computing_publication_material 'publCIF (Westrip, 2010)'
_computing_structure_refinement 'SHELXL97 (Sheldrick, 2008)'
_computing_structure_solution 'SHELXS97 (Sheldrick, 2008)'
_diffrn_ambient_temperature 150(2)
_diffrn_measured_fraction_theta_full 0.999
_diffrn_measured_fraction_theta_max 0.999
_diffrn_measurement_device 'Oxford Diffraction Gemini'
_diffrn_measurement_device_type Area
_diffrn_measurement_method \w/2\q
_diffrn_radiation_monochromator graphite
_diffrn_radiation_type MoK\a
_diffrn_radiation_wavelength 0.71073
_diffrn_reflns_av_R_equivalents 0.034
_diffrn_reflns_av_sigmaI/netI 0.019
_diffrn_reflns_limit_h_max 13
_diffrn_reflns_limit_h_min -13
_diffrn_reflns_limit_k_max 15
_diffrn_reflns_limit_k_min -15
_diffrn_reflns_limit_l_max 18
_diffrn_reflns_limit_l_min -18
_diffrn_reflns_number 23984
_diffrn_reflns_theta_full 25.0
_diffrn_reflns_theta_max 25.0
_diffrn_reflns_theta_min 2.4
_diffrn_standards_decay_% 0
_diffrn_standards_interval_count 0
_diffrn_standards_interval_time 0
_diffrn_standards_number 0
_exptl_absorpt_coefficient_mu 1.502
_exptl_absorpt_correction_T_max 0.798
_exptl_absorpt_correction_T_min 0.730
_exptl_absorpt_correction_type multi-scan
_exptl_absorpt_process_details '(CrysAlis RED; Oxford Diffraction, 2002)'
_exptl_crystal_colour orange
_exptl_crystal_density_diffrn 1.625
_exptl_crystal_density_method 'not measured'
_exptl_crystal_description prism
_exptl_crystal_F_000 1088
_exptl_crystal_size_max 0.37
_exptl_crystal_size_mid 0.21
_exptl_crystal_size_min 0.15
_refine_diff_density_max 0.30
_refine_diff_density_min -0.45
_refine_ls_extinction_method none
_refine_ls_goodness_of_fit_ref 1.02
_refine_ls_hydrogen_treatment mixed
_refine_ls_matrix_type full
_refine_ls_number_parameters 257
_refine_ls_number_reflns 3900
_refine_ls_number_restraints 1
_refine_ls_restrained_S_all 1.02
_refine_ls_R_factor_all 0.020
_refine_ls_R_factor_gt 0.018
_refine_ls_shift/su_max 0.003
_refine_ls_shift/su_mean 0.000
_refine_ls_structure_factor_coef Fsqd
_refine_ls_weighting_details 'calc w=1/[\s^2^(Fo^2^)+(0.0232P)^2^+1.3698P] where P=(Fo^2^+2Fc^2^)/3'
_refine_ls_weighting_scheme calc
_refine_ls_wR_factor_gt 0.046
_refine_ls_wR_factor_ref 0.047
_reflns_number_gt 3642
_reflns_number_total 3900
_reflns_threshold_expression I>2\s(I)
_cod_data_source_file hb5715.cif
_cod_data_source_block I
_cod_original_sg_symbol_Hall '-P 2yn '
_cod_original_sg_symbol_H-M 'P 21/n'
_cod_database_code 2228340
_cod_database_fobs_code 2228340

loop_
_symmetry_equiv_pos_as_xyz
'x, y, z'
'-x+1/2, y+1/2, -z+1/2'
'-x, -y, -z'
'x-1/2, -y-1/2, z-1/2'

loop_
_atom_site_type_symbol
_atom_site_label
_atom_site_fract_x
_atom_site_fract_y
_atom_site_fract_z
_atom_site_U_iso_or_equiv
_atom_site_adp_type
_atom_site_calc_flag
_atom_site_refinement_flags
_atom_site_occupancy
_atom_site_disorder_assembly
_atom_site_disorder_group
Sn Sn 0.473542(11) 0.564452(9) 0.716818(8) 0.01429(6) Uani d . 1 . .
Cl Cl1 0.25305(5) 0.55811(4) 0.62427(4) 0.02697(12) Uani d . 1 . .
Cl Cl2 0.67571(4) 0.56343(3) 0.84773(3) 0.02149(11) Uani d . 1 . .
S S1 0.52690(6) 0.41751(4) 0.63924(4) 0.02665(13) Uani d . 1 . .
N N1 0.39962(14) 0.63184(11) 0.82288(10) 0.0162(3) Uani d . 1 . .
N N2 0.43068(15) 0.43990(10) 0.79821(11) 0.0163(3) Uani d . 1 . .
N N3 0.45002(15) 0.34299(11) 0.78079(11) 0.0186(3) Uani d . 1 . .
N N4 0.51413(16) 0.23328(12) 0.69436(11) 0.0214(4) Uani d D 1 . .
H H4N 0.5435(19) 0.2243(16) 0.6499(11) 0.026 Uiso d D 1 . .
C C1 0.36701(17) 0.56662(13) 0.87825(13) 0.0160(4) Uani d . 1 . .
C C2 0.31498(17) 0.60120(15) 0.94234(13) 0.0198(4) Uani d . 1 . .
H H2 0.2945 0.5557 0.9827 0.024 Uiso calc R 1 . .
C C3 0.29312(18) 0.70261(15) 0.94712(13) 0.0230(4) Uani d . 1 . .
H H3 0.2559 0.7269 0.9898 0.028 Uiso calc R 1 . .
C C4 0.32570(19) 0.76806(15) 0.88952(14) 0.0242(4) Uani d . 1 . .
H H4 0.3110 0.8377 0.8916 0.029 Uiso calc R 1 . .
C C5 0.38022(18) 0.72975(14) 0.82871(13) 0.0203(4) Uani d . 1 . .
H H5 0.4047 0.7744 0.7898 0.024 Uiso calc R 1 . .
C C6 0.38569(17) 0.46014(14) 0.86329(13) 0.0166(4) Uani d . 1 . .
C C7 0.3507(2) 0.38016(14) 0.91856(14) 0.0240(4) Uani d . 1 . .
H H7A 0.2608 0.3740 0.8978 0.036 Uiso calc R 1 . .
H H7B 0.3817 0.3978 0.9847 0.036 Uiso calc R 1 . .
H H7C 0.3867 0.3164 0.9093 0.036 Uiso calc R 1 . .
C C8 0.49310(18) 0.32842(14) 0.71163(12) 0.0193(4) Uani d . 1 . .
C C9 0.49837(18) 0.14827(13) 0.75032(13) 0.0186(4) Uani d . 1 . .
H H9 0.4180 0.1560 0.7613 0.022 Uiso calc R 1 . .
C C10 0.49480(18) 0.05184(13) 0.69666(14) 0.0179(4) Uani d . 1 . .
H H10A 0.5731 0.0436 0.6841 0.022 Uiso calc R 1 . .
H H10B 0.4268 0.0548 0.6363 0.022 Uiso calc R 1 . .
C C11 0.47560(19) -0.03703(14) 0.75323(14) 0.0213(4) Uani d . 1 . .
H H11A 0.3950 -0.0304 0.7626 0.026 Uiso calc R 1 . .
H H11B 0.4745 -0.0996 0.7184 0.026 Uiso calc R 1 . .
C C12 0.5780(2) -0.04246(15) 0.84755(15) 0.0301(5) Uani d . 1 . .
H H12A 0.6577 -0.0555 0.8383 0.036 Uiso calc R 1 . .
H H12B 0.5615 -0.0985 0.8841 0.036 Uiso calc R 1 . .
C C13 0.5861(2) 0.05525(15) 0.90122(15) 0.0305(5) Uani d . 1 . .
H H13A 0.5103 0.0639 0.9173 0.037 Uiso calc R 1 . .
H H13B 0.6571 0.0522 0.9599 0.037 Uiso calc R 1 . .
C C14 0.6013(2) 0.14412(15) 0.84392(14) 0.0272(5) Uani d . 1 . .
H H14A 0.6011 0.2066 0.8786 0.033 Uiso calc R 1 . .
H H14B 0.6816 0.1392 0.8339 0.033 Uiso calc R 1 . .
C C15 0.51354(17) 0.69707(13) 0.65203(12) 0.0151(4) Uani d . 1 . .
C C16 0.62574(18) 0.74626(14) 0.68942(14) 0.0204(4) Uani d . 1 . .
H H16 0.6849 0.7224 0.7453 0.024 Uiso calc R 1 . .
C C17 0.65198(19) 0.83006(14) 0.64572(15) 0.0242(4) Uani d . 1 . .
H H17 0.7292 0.8628 0.6714 0.029 Uiso calc R 1 . .
C C18 0.5663(2) 0.86581(14) 0.56524(14) 0.0245(5) Uani d . 1 . .
H H18 0.5845 0.9231 0.5355 0.029 Uiso calc R 1 . .
C C19 0.45379(19) 0.81846(15) 0.52775(13) 0.0242(4) Uani d . 1 . .
H H19 0.3943 0.8439 0.4728 0.029 Uiso calc R 1 . .
C C20 0.42738(18) 0.73337(14) 0.57055(13) 0.0199(4) Uani d . 1 . .
H H20 0.3506 0.7002 0.5441 0.024 Uiso calc R 1 . .

loop_
_atom_site_aniso_label
_atom_site_aniso_U_11
_atom_site_aniso_U_22
_atom_site_aniso_U_33
_atom_site_aniso_U_12
_atom_site_aniso_U_13
_atom_site_aniso_U_23
Sn 0.01933(9) 0.01020(8) 0.01541(8) -0.00154(5) 0.00855(6) -0.00036(4)
Cl1 0.0224(3) 0.0325(3) 0.0231(3) -0.0101(2) 0.0038(2) -0.0018(2)
Cl2 0.0195(2) 0.0233(3) 0.0212(2) 0.00270(18) 0.00619(19) 0.00428(18)
S1 0.0507(4) 0.0124(2) 0.0274(3) -0.0002(2) 0.0270(3) -0.0005(2)
N1 0.0174(8) 0.0144(8) 0.0174(8) -0.0014(6) 0.0068(6) -0.0016(6)
N2 0.0219(9) 0.0122(8) 0.0161(8) -0.0020(6) 0.0081(7) -0.0011(6)
N3 0.0283(9) 0.0094(7) 0.0211(8) -0.0005(7) 0.0122(7) -0.0015(6)
N4 0.0340(10) 0.0133(8) 0.0220(9) 0.0000(7) 0.0163(8) -0.0012(7)
C1 0.0135(9) 0.0182(10) 0.0153(9) -0.0033(7) 0.0037(7) -0.0016(7)
C2 0.0200(10) 0.0242(10) 0.0162(9) -0.0029(8) 0.0074(8) -0.0020(8)
C3 0.0213(10) 0.0274(11) 0.0226(10) -0.0012(9) 0.0102(8) -0.0098(8)
C4 0.0271(11) 0.0163(10) 0.0290(11) 0.0008(8) 0.0094(9) -0.0064(8)
C5 0.0240(10) 0.0144(9) 0.0228(10) -0.0025(8) 0.0081(8) -0.0021(8)
C6 0.0173(9) 0.0166(9) 0.0154(9) -0.0020(8) 0.0048(8) 0.0004(7)
C7 0.0318(11) 0.0207(10) 0.0248(10) -0.0027(9) 0.0166(9) 0.0026(8)
C8 0.0255(10) 0.0139(9) 0.0184(9) 0.0000(8) 0.0072(8) -0.0010(7)
C9 0.0241(10) 0.0132(9) 0.0199(9) -0.0015(8) 0.0094(8) 0.0003(8)
C10 0.0208(10) 0.0145(9) 0.0198(10) 0.0009(8) 0.0085(8) -0.0012(7)
C11 0.0271(11) 0.0128(9) 0.0270(11) -0.0035(8) 0.0129(9) -0.0024(8)
C12 0.0369(13) 0.0184(10) 0.0322(12) -0.0001(9) 0.0080(10) 0.0088(9)
C13 0.0373(13) 0.0275(12) 0.0212(11) -0.0025(9) 0.0024(10) 0.0039(9)
C14 0.0309(11) 0.0200(10) 0.0261(11) -0.0066(9) 0.0035(9) -0.0006(8)
C15 0.0206(9) 0.0108(8) 0.0183(9) 0.0021(7) 0.0121(8) -0.0005(7)
C16 0.0197(10) 0.0174(9) 0.0256(10) 0.0028(8) 0.0096(8) 0.0025(8)
C17 0.0246(10) 0.0153(9) 0.0380(12) -0.0016(8) 0.0173(9) 0.0002(9)
C18 0.0379(12) 0.0142(9) 0.0322(11) 0.0037(9) 0.0261(10) 0.0057(8)
C19 0.0347(12) 0.0226(10) 0.0197(10) 0.0100(9) 0.0150(9) 0.0064(8)
C20 0.0227(10) 0.0194(10) 0.0196(9) 0.0017(8) 0.0096(8) -0.0005(8)

loop_
_atom_type_symbol
_atom_type_description
_atom_type_scat_dispersion_real
_atom_type_scat_dispersion_imag
_atom_type_scat_source
C C 0.0033 0.0016 'International Tables Vol C Tables 4.2.6.8 and 6.1.1.4'
H H 0.0000 0.0000 'International Tables Vol C Tables 4.2.6.8 and 6.1.1.4'
Cl Cl 0.1484 0.1585 'International Tables Vol C Tables 4.2.6.8 and 6.1.1.4'
N N 0.0061 0.0033 'International Tables Vol C Tables 4.2.6.8 and 6.1.1.4'
S S 0.1246 0.1234 'International Tables Vol C Tables 4.2.6.8 and 6.1.1.4'
Sn Sn -0.6537 1.4246 'International Tables Vol C Tables 4.2.6.8 and 6.1.1.4'

loop_
_geom_angle_atom_site_label_1
_geom_angle_atom_site_label_2
_geom_angle_atom_site_label_3
_geom_angle_site_symmetry_1
_geom_angle_site_symmetry_3
_geom_angle
_geom_angle_publ_flag
C15 Sn N2 . . 172.75(6) ?
C15 Sn N1 . . 101.00(6) ?
N2 Sn N1 . . 72.01(5) ?
C15 Sn Cl1 . . 95.95(5) ?
N2 Sn Cl1 . . 85.12(4) ?
N1 Sn Cl1 . . 81.94(4) ?
C15 Sn S1 . . 107.97(5) ?
N2 Sn S1 . . 79.07(4) ?
N1 Sn S1 . . 151.03(4) ?
Cl1 Sn S1 . . 94.152(19) ?
C15 Sn Cl2 . . 94.91(5) ?
N2 Sn Cl2 . . 82.66(4) ?
N1 Sn Cl2 . . 84.48(4) ?
Cl1 Sn Cl2 . . 164.001(18) ?
S1 Sn Cl2 . . 93.632(18) ?
C8 S1 Sn . . 95.44(6) ?
C5 N1 C1 . . 120.18(16) ?
C5 N1 Sn . . 123.46(13) ?
C1 N1 Sn . . 116.22(11) ?
C6 N2 N3 . . 119.00(15) ?
C6 N2 Sn . . 119.47(12) ?
N3 N2 Sn . . 121.53(11) ?
C8 N3 N2 . . 115.31(15) ?
C8 N4 C9 . . 123.75(16) ?
C8 N4 H4N . . 115.6(15) ?
C9 N4 H4N . . 120.5(14) ?
N1 C1 C2 . . 120.13(16) ?
N1 C1 C6 . . 116.24(16) ?
C2 C1 C6 . . 123.59(17) ?
C1 C2 C3 . . 119.52(18) ?
C1 C2 H2 . . 120.2 ?
C3 C2 H2 . . 120.2 ?
C4 C3 C2 . . 119.64(18) ?
C4 C3 H3 . . 120.2 ?
C2 C3 H3 . . 120.2 ?
C3 C4 C5 . . 118.37(18) ?
C3 C4 H4 . . 120.8 ?
C5 C4 H4 . . 120.8 ?
N1 C5 C4 . . 122.13(18) ?
N1 C5 H5 . . 118.9 ?
C4 C5 H5 . . 118.9 ?
N2 C6 C1 . . 116.06(16) ?
N2 C6 C7 . . 122.37(17) ?
C1 C6 C7 . . 121.55(17) ?
C6 C7 H7A . . 109.5 ?
C6 C7 H7B . . 109.5 ?
H7A C7 H7B . . 109.5 ?
C6 C7 H7C . . 109.5 ?
H7A C7 H7C . . 109.5 ?
H7B C7 H7C . . 109.5 ?
N3 C8 N4 . . 116.01(17) ?
N3 C8 S1 . . 128.61(14) ?
N4 C8 S1 . . 115.38(14) ?
N4 C9 C10 . . 109.25(15) ?
N4 C9 C14 . . 111.40(16) ?
C10 C9 C14 . . 110.28(16) ?
N4 C9 H9 . . 108.6 ?
C10 C9 H9 . . 108.6 ?
C14 C9 H9 . . 108.6 ?
C9 C10 C11 . . 109.78(16) ?
C9 C10 H10A . . 109.7 ?
C11 C10 H10A . . 109.7 ?
C9 C10 H10B . . 109.7 ?
C11 C10 H10B . . 109.7 ?
H10A C10 H10B . . 108.2 ?
C12 C11 C10 . . 110.94(16) ?
C12 C11 H11A . . 109.5 ?
C10 C11 H11A . . 109.5 ?
C12 C11 H11B . . 109.5 ?
C10 C11 H11B . . 109.5 ?
H11A C11 H11B . . 108.0 ?
C11 C12 C13 . . 110.71(17) ?
C11 C12 H12A . . 109.5 ?
C13 C12 H12A . . 109.5 ?
C11 C12 H12B . . 109.5 ?
C13 C12 H12B . . 109.5 ?
H12A C12 H12B . . 108.1 ?
C14 C13 C12 . . 111.01(18) ?
C14 C13 H13A . . 109.4 ?
C12 C13 H13A . . 109.4 ?
C14 C13 H13B . . 109.4 ?
C12 C13 H13B . . 109.4 ?
H13A C13 H13B . . 108.0 ?
C9 C14 C13 . . 111.42(16) ?
C9 C14 H14A . . 109.3 ?
C13 C14 H14A . . 109.3 ?
C9 C14 H14B . . 109.3 ?
C13 C14 H14B . . 109.3 ?
H14A C14 H14B . . 108.0 ?
C16 C15 C20 . . 119.14(17) ?
C16 C15 Sn . . 120.92(13) ?
C20 C15 Sn . . 119.93(13) ?
C15 C16 C17 . . 120.47(18) ?
C15 C16 H16 . . 119.8 ?
C17 C16 H16 . . 119.8 ?
C18 C17 C16 . . 120.14(19) ?
C18 C17 H17 . . 119.9 ?
C16 C17 H17 . . 119.9 ?
C17 C18 C19 . . 120.10(18) ?
C17 C18 H18 . . 119.9 ?
C19 C18 H18 . . 119.9 ?
C18 C19 C20 . . 120.10(18) ?
C18 C19 H19 . . 120.0 ?
C20 C19 H19 . . 120.0 ?
C15 C20 C19 . . 120.03(18) ?
C15 C20 H20 . . 120.0 ?
C19 C20 H20 . . 120.0 ?

loop_
_geom_bond_atom_site_label_1
_geom_bond_atom_site_label_2
_geom_bond_site_symmetry_2
_geom_bond_distance
_geom_bond_publ_flag
Sn Cl1 . 2.4587(5) y
Sn Cl2 . 2.5083(5) y
Sn S1 . 2.4768(5) y
Sn N1 . 2.2552(15) y
Sn N2 . 2.2309(15) y
Sn C15 . 2.1552(17) y
S1 C8 . 1.7558(19) ?
N1 C5 . 1.337(2) ?
N1 C1 . 1.353(2) ?
N2 C6 . 1.294(2) ?
N2 N3 . 1.357(2) ?
N3 C8 . 1.323(2) ?
N4 C8 . 1.338(2) ?
N4 C9 . 1.470(2) ?
N4 H4N . 0.863(19) ?
C1 C2 . 1.387(3) ?
C1 C6 . 1.470(3) ?
C2 C3 . 1.386(3) ?
C2 H2 . 0.9500 ?
C3 C4 . 1.379(3) ?
C3 H3 . 0.9500 ?
C4 C5 . 1.382(3) ?
C4 H4 . 0.9500 ?
C5 H5 . 0.9500 ?
C6 C7 . 1.499(3) ?
C7 H7A . 0.9800 ?
C7 H7B . 0.9800 ?
C7 H7C . 0.9800 ?
C9 C10 . 1.521(2) ?
C9 C14 . 1.520(3) ?
C9 H9 . 1.0000 ?
C10 C11 . 1.529(3) ?
C10 H10A . 0.9900 ?
C10 H10B . 0.9900 ?
C11 C12 . 1.526(3) ?
C11 H11A . 0.9900 ?
C11 H11B . 0.9900 ?
C12 C13 . 1.529(3) ?
C12 H12A . 0.9900 ?
C12 H12B . 0.9900 ?
C13 C14 . 1.520(3) ?
C13 H13A . 0.9900 ?
C13 H13B . 0.9900 ?
C14 H14A . 0.9900 ?
C14 H14B . 0.9900 ?
C15 C16 . 1.391(3) ?
C15 C20 . 1.392(3) ?
C16 C17 . 1.389(3) ?
C16 H16 . 0.9500 ?
C17 C18 . 1.378(3) ?
C17 H17 . 0.9500 ?
C18 C19 . 1.382(3) ?
C18 H18 . 0.9500 ?
C19 C20 . 1.396(3) ?
C19 H19 . 0.9500 ?
C20 H20 . 0.9500 ?

loop_
_geom_hbond_atom_site_label_D
_geom_hbond_atom_site_label_H
_geom_hbond_atom_site_label_A
_geom_hbond_site_symmetry_A
_geom_hbond_distance_DH
_geom_hbond_distance_HA
_geom_hbond_distance_DA
_geom_hbond_angle_DHA
C11 H11B Cg1 1_545 0.99 2.60 3.522(2) 155
C13 H13B Cl1 4_666 0.99 2.80 3.632(2) 142
C16 H16 Cl2 . 0.95 2.66 3.350(2) 130
C20 H20 Cl1 . 0.95 2.70 3.363(2) 127

loop_
_geom_torsion_atom_site_label_1
_geom_torsion_atom_site_label_2
_geom_torsion_atom_site_label_3
_geom_torsion_atom_site_label_4
_geom_torsion_site_symmetry_1
_geom_torsion_site_symmetry_2
_geom_torsion_site_symmetry_3
_geom_torsion_site_symmetry_4
_geom_torsion
_geom_torsion_publ_flag
C15 Sn S1 C8 . . . . 176.61(8) ?
N2 Sn S1 C8 . . . . -1.55(8) ?
N1 Sn S1 C8 . . . . -4.91(11) ?
Cl1 Sn S1 C8 . . . . -85.76(7) ?
Cl2 Sn S1 C8 . . . . 80.26(7) ?
C15 Sn N1 C5 . . . . 5.52(16) ?
N2 Sn N1 C5 . . . . -176.48(16) ?
Cl1 Sn N1 C5 . . . . -89.02(15) ?
S1 Sn N1 C5 . . . . -173.00(11) ?
Cl2 Sn N1 C5 . . . . 99.47(15) ?
C15 Sn N1 C1 . . . . -178.78(13) ?
N2 Sn N1 C1 . . . . -0.78(12) ?
Cl1 Sn N1 C1 . . . . 86.68(12) ?
S1 Sn N1 C1 . . . . 2.70(18) ?
Cl2 Sn N1 C1 . . . . -84.83(12) ?
C15 Sn N2 C6 . . . . 16.3(6) ?
N1 Sn N2 C6 . . . . 0.57(14) ?
Cl1 Sn N2 C6 . . . . -82.53(14) ?
S1 Sn N2 C6 . . . . -177.72(15) ?
Cl2 Sn N2 C6 . . . . 87.12(14) ?
C15 Sn N2 N3 . . . . -164.1(4) ?
N1 Sn N2 N3 . . . . -179.81(15) ?
Cl1 Sn N2 N3 . . . . 97.10(13) ?
S1 Sn N2 N3 . . . . 1.90(13) ?
Cl2 Sn N2 N3 . . . . -93.26(13) ?
C6 N2 N3 C8 . . . . 178.28(17) ?
Sn N2 N3 C8 . . . . -1.3(2) ?
C5 N1 C1 C2 . . . . -1.0(3) ?
Sn N1 C1 C2 . . . . -176.82(14) ?
C5 N1 C1 C6 . . . . 176.77(17) ?
Sn N1 C1 C6 . . . . 0.9(2) ?
N1 C1 C2 C3 . . . . 2.0(3) ?
C6 C1 C2 C3 . . . . -175.53(18) ?
C1 C2 C3 C4 . . . . -1.4(3) ?
C2 C3 C4 C5 . . . . -0.3(3) ?
C1 N1 C5 C4 . . . . -0.8(3) ?
Sn N1 C5 C4 . . . . 174.74(14) ?
C3 C4 C5 N1 . . . . 1.4(3) ?
N3 N2 C6 C1 . . . . -179.92(15) ?
Sn N2 C6 C1 . . . . -0.3(2) ?
N3 N2 C6 C7 . . . . -1.8(3) ?
Sn N2 C6 C7 . . . . 177.87(14) ?
N1 C1 C6 N2 . . . . -0.4(3) ?
C2 C1 C6 N2 . . . . 177.22(17) ?
N1 C1 C6 C7 . . . . -178.61(17) ?
C2 C1 C6 C7 . . . . -1.0(3) ?
N2 N3 C8 N4 . . . . 179.18(16) ?
N2 N3 C8 S1 . . . . -0.7(3) ?
C9 N4 C8 N3 . . . . -3.4(3) ?
C9 N4 C8 S1 . . . . 176.47(14) ?
Sn S1 C8 N3 . . . . 1.86(19) ?
Sn S1 C8 N4 . . . . -177.98(14) ?
C8 N4 C9 C10 . . . . 164.24(18) ?
C8 N4 C9 C14 . . . . -73.7(2) ?
N4 C9 C10 C11 . . . . -178.77(16) ?
C14 C9 C10 C11 . . . . 58.5(2) ?
C9 C10 C11 C12 . . . . -58.4(2) ?
C10 C11 C12 C13 . . . . 56.4(2) ?
C11 C12 C13 C14 . . . . -54.7(3) ?
N4 C9 C14 C13 . . . . -179.10(17) ?
C10 C9 C14 C13 . . . . -57.6(2) ?
C12 C13 C14 C9 . . . . 55.6(3) ?
N2 Sn C15 C16 . . . . 70.8(5) ?
N1 Sn C15 C16 . . . . 86.01(15) ?
Cl1 Sn C15 C16 . . . . 168.92(14) ?
S1 Sn C15 C16 . . . . -94.74(14) ?
Cl2 Sn C15 C16 . . . . 0.69(14) ?
N2 Sn C15 C20 . . . . -110.5(5) ?
N1 Sn C15 C20 . . . . -95.31(14) ?
Cl1 Sn C15 C20 . . . . -12.40(14) ?
S1 Sn C15 C20 . . . . 83.93(14) ?
Cl2 Sn C15 C20 . . . . 179.37(13) ?
C20 C15 C16 C17 . . . . -0.5(3) ?
Sn C15 C16 C17 . . . . 178.20(14) ?
C15 C16 C17 C18 . . . . 0.6(3) ?
C16 C17 C18 C19 . . . . 0.1(3) ?
C17 C18 C19 C20 . . . . -1.0(3) ?
C16 C15 C20 C19 . . . . -0.4(3) ?
Sn C15 C20 C19 . . . . -179.10(13) ?
C18 C19 C20 C15 . . . . 1.1(3) ?
